data_7700235
loop_
_publ_author_name
'Miao, Hao'
'Li, Hong-Qing'
'Shen, Fu-Xing'
'Wei, Hai-Yan'
'Wang, Bao-Lin'
'Wang, Xin-Yi'

_publ_section_title
;
 A family of lanthanide complexes with a bis-tridentate nitronyl nitroxide
 radical: syntheses, structures and magnetic properties.
;
_journal_issue 27
_journal_name_full 'Dalton transactions (Cambridge, England : 2003)'
_journal_page_first 10337
_journal_page_last 10345
_journal_paper_doi 10.1039/c9dt01397k
_journal_volume 48
_journal_year 2019
_chemical_formula_sum 'C51 H27 Dy2 F36 N6 O14'
_chemical_formula_weight 1956.78
_space_group_crystal_system triclinic
_space_group_IT_number 2
_space_group_name_Hall '-P 1'
_space_group_name_H-M_alt 'P -1'
_symmetry_space_group_name_Hall '-P 1'
_symmetry_space_group_name_H-M 'P -1'
_atom_sites_solution_hydrogens geom
_audit_creation_method SHELXL-2014/7
_audit_update_record
;
2019-05-14 deposited with the CCDC.    2019-06-10 downloaded from the CCDC.
;
_cell_angle_alpha 91.774(2)
_cell_angle_beta 94.628(2)
_cell_angle_gamma 103.074(2)
_cell_formula_units_Z 2
_cell_length_a 11.7359(8)
_cell_length_b 11.9440(8)
_cell_length_c 24.5974(17)
_cell_measurement_reflns_used 9905
_cell_measurement_temperature 296(2)
_cell_measurement_theta_max 27.689
_cell_measurement_theta_min 2.495
_cell_volume 3343.3(4)
_computing_cell_refinement 'Bruker SAINT'
_computing_data_collection 'Bruker APEX2'
_computing_data_reduction 'Bruker SAINT'
_computing_molecular_graphics Diamond
_computing_publication_material 'Bruker SHELXTL'
_computing_structure_refinement 'SHELXL-2014/7 (Sheldrick, 2014)'
_computing_structure_solution 'XT, VERSION 2014/5'
_diffrn_ambient_temperature 296(2)
_diffrn_measured_fraction_theta_full 0.989
_diffrn_measured_fraction_theta_max 0.986
_diffrn_measurement_device_type 'Bruker APEX-II CCD'
_diffrn_measurement_method '\f and \w scans'
_diffrn_radiation_type MoK\a
_diffrn_radiation_wavelength 0.71073
_diffrn_reflns_av_R_equivalents 0.0216
_diffrn_reflns_av_unetI/netI 0.0319
_diffrn_reflns_Laue_measured_fraction_full 0.989
_diffrn_reflns_Laue_measured_fraction_max 0.986
_diffrn_reflns_limit_h_max 15
_diffrn_reflns_limit_h_min -15
_diffrn_reflns_limit_k_max 12
_diffrn_reflns_limit_k_min -15
_diffrn_reflns_limit_l_max 29
_diffrn_reflns_limit_l_min -32
_diffrn_reflns_number 29270
_diffrn_reflns_point_group_measured_fraction_full 0.989
_diffrn_reflns_point_group_measured_fraction_max 0.986
_diffrn_reflns_theta_full 25.242
_diffrn_reflns_theta_max 27.659
_diffrn_reflns_theta_min 2.376
_diffrn_source '\f and \w scans'
_exptl_absorpt_coefficient_mu 2.383
_exptl_absorpt_correction_T_max 0.751
_exptl_absorpt_correction_T_min 0.706
_exptl_absorpt_correction_type multi-scan
_exptl_absorpt_process_details 'Higashi, T. (1995)'
_exptl_crystal_colour violet
_exptl_crystal_density_diffrn 1.944
_exptl_crystal_description block
_exptl_crystal_F_000 1886
_exptl_crystal_size_max 0.150
_exptl_crystal_size_mid 0.130
_exptl_crystal_size_min 0.120
_refine_diff_density_max 0.980
_refine_diff_density_min -0.910
_refine_diff_density_rms 0.084
_refine_ls_extinction_method none
_refine_ls_goodness_of_fit_ref 1.078
_refine_ls_hydrogen_treatment constr
_refine_ls_matrix_type full
_refine_ls_number_parameters 1275
_refine_ls_number_reflns 15403
_refine_ls_number_restraints 1956
_refine_ls_restrained_S_all 1.109
_refine_ls_R_factor_all 0.0296
_refine_ls_R_factor_gt 0.0241
_refine_ls_shift/su_max 0.006
_refine_ls_shift/su_mean 0.000
_refine_ls_structure_factor_coef Fsqd
_refine_ls_weighting_details 'w=1/[\s^2^(Fo^2^)+(0.0194P)^2^+3.3092P] where P=(Fo^2^+2Fc^2^)/3'
_refine_ls_weighting_scheme calc
_refine_ls_wR_factor_gt 0.0570
_refine_ls_wR_factor_ref 0.0598
_reflns_Friedel_coverage 0.000
_reflns_number_gt 13592
_reflns_number_total 15403
_reflns_threshold_expression 'I > 2\s(I)'
_cod_data_source_file c9dt01397k2.cif
_cod_data_source_block 9Dy
_cod_depositor_comments
;
The following automatic conversions were performed:

'_exptl_absorpt_correction_type' value 'multi-Scan' changed to
'multi-scan' according to
/home/data/users/saulius/crontab/automatic-downloads/rss-feeds/RSC/lib/dictionaries/cif_core.dic
dictionary named 'cif_core.dic' version 2.4.2 from 2011-04-26.

Automatic conversion script
Id: cif_fix_values 4973 2017-02-22 13:04:09Z antanas 

 Adding full bibliography for 7700232--7700242.cif.
;
_cod_database_code 7700235
_shelx_shelxl_version_number 2014/7
_shelx_space_group_comment
;
The symmetry employed for this shelxl refinement is uniquely defined
by the following loop, which should always be used as a source of
symmetry information in preference to the above space-group names.
They are only intended as comments.
;
_shelx_estimated_absorpt_t_min 0.716
_shelx_estimated_absorpt_t_max 0.763

loop_
_space_group_symop_operation_xyz
'x, y, z'
'-x, -y, -z'

loop_
_atom_site_label
_atom_site_type_symbol
_atom_site_fract_x
_atom_site_fract_y
_atom_site_fract_z
_atom_site_U_iso_or_equiv
_atom_site_adp_type
_atom_site_occupancy
_atom_site_site_symmetry_order
_atom_site_calc_flag
_atom_site_refinement_flags_posn
_atom_site_refinement_flags_adp
_atom_site_refinement_flags_occupancy
_atom_site_disorder_assembly
_atom_site_disorder_group
Dy01 Dy 0.66900(2) 0.66426(2) 0.86235(2) 0.01746(3) Uani 1 1 d . U . . .
Dy02 Dy 0.23715(2) 0.40976(2) 0.63895(2) 0.01826(3) Uani 1 1 d . U . . .
O1 O 0.67830(15) 0.70289(15) 0.76679(7) 0.0239(4) Uani 1 1 d . U . . .
O2 O 0.33635(16) 0.61162(15) 0.65012(7) 0.0244(4) Uani 1 1 d . U . . .
O3 O 0.24349(16) 0.48559(16) 0.55252(7) 0.0269(4) Uani 1 1 d . U . . .
O4 O 0.09664(15) 0.52029(15) 0.63136(7) 0.0249(4) Uani 1 1 d . U . . .
O5 O 0.44067(15) 0.41730(15) 0.65329(7) 0.0228(3) Uani 1 1 d . U . . .
O6 O 0.28782(17) 0.27552(16) 0.57420(7) 0.0280(4) Uani 1 1 d . U . . .
O7 O 0.25574(16) 0.24211(14) 0.68456(7) 0.0236(4) Uani 1 1 d . U . . .
O8 O 0.07055(16) 0.26836(15) 0.60568(7) 0.0271(4) Uani 1 1 d . U . . .
O9 O 0.84441(15) 0.63287(14) 0.82934(7) 0.0227(3) Uani 1 1 d . U . . .
O10 O 0.79210(17) 0.84487(15) 0.85685(8) 0.0296(4) Uani 1 1 d . U . . .
O11 O 0.80484(16) 0.65498(15) 0.93637(7) 0.0257(4) Uani 1 1 d . U . . .
O12 O 0.64526(17) 0.79098(17) 0.93679(8) 0.0303(4) Uani 1 1 d . U . . .
O13 O 0.51912(15) 0.75765(15) 0.83365(7) 0.0234(4) Uani 1 1 d . U . . .
O14 O 0.50091(15) 0.58144(15) 0.90713(7) 0.0233(4) Uani 1 1 d . U . . .
N1 N 0.59972(18) 0.70249(17) 0.72750(8) 0.0198(4) Uani 1 1 d . U . . .
N2 N 0.43859(18) 0.66042(16) 0.67269(8) 0.0194(4) Uani 1 1 d . U . . .
N3 N 0.51356(17) 0.51349(16) 0.79405(8) 0.0173(4) Uani 1 1 d . U . . .
N4 N 0.32829(17) 0.48624(16) 0.74170(8) 0.0179(4) Uani 1 1 d . U . . .
N5 N 0.66075(17) 0.44941(17) 0.87027(8) 0.0187(4) Uani 1 1 d . U . . .
N6 N 0.10233(18) 0.37132(17) 0.71822(8) 0.0219(4) Uani 1 1 d . U . . .
C1 C 0.4414(2) 0.53946(18) 0.75422(9) 0.0167(4) Uani 1 1 d . U . . .
C2 C 0.4707(2) 0.41826(19) 0.82102(9) 0.0176(4) Uani 1 1 d . U . . .
C3 C 0.3527(2) 0.3658(2) 0.81535(9) 0.0201(5) Uani 1 1 d . U . . .
H3A H 0.3218 0.3058 0.8369 0.024 Uiso 1 1 calc R U . . .
C4 C 0.2819(2) 0.40591(19) 0.77627(9) 0.0184(4) Uani 1 1 d . U . . .
C5 C 0.1527(2) 0.36472(19) 0.76890(10) 0.0198(5) Uani 1 1 d . U . . .
C6 C 0.0892(2) 0.3288(2) 0.81305(11) 0.0248(5) Uani 1 1 d . U . . .
H6A H 0.1272 0.3252 0.8474 0.030 Uiso 1 1 calc R U . . .
C7 C -0.0323(2) 0.2986(2) 0.80443(12) 0.0304(6) Uani 1 1 d . U . . .
H7A H -0.0775 0.2750 0.8331 0.037 Uiso 1 1 calc R U . . .
C8 C -0.0850(2) 0.3038(2) 0.75272(12) 0.0313(6) Uani 1 1 d . U . . .
H8A H -0.1664 0.2833 0.7460 0.038 Uiso 1 1 calc R U . . .
C9 C -0.0150(2) 0.3402(2) 0.71080(11) 0.0270(5) Uani 1 1 d . U . . .
H9A H -0.0513 0.3431 0.6760 0.032 Uiso 1 1 calc R U . . .
C10 C 0.5595(2) 0.3730(2) 0.85429(9) 0.0198(5) Uani 1 1 d . U . . .
C11 C 0.5404(2) 0.2572(2) 0.86390(11) 0.0278(6) Uani 1 1 d . U . . .
H11A H 0.4686 0.2075 0.8526 0.033 Uiso 1 1 calc R U . . .
C12 C 0.6306(3) 0.2164(2) 0.89075(12) 0.0324(6) Uani 1 1 d . U . . .
H12A H 0.6206 0.1388 0.8976 0.039 Uiso 1 1 calc R U . . .
C13 C 0.7350(2) 0.2932(2) 0.90695(11) 0.0275(5) Uani 1 1 d . U . . .
H13A H 0.7967 0.2682 0.9250 0.033 Uiso 1 1 calc R U . . .
C14 C 0.7472(2) 0.4084(2) 0.89611(10) 0.0227(5) Uani 1 1 d . U . . .
H14A H 0.8182 0.4596 0.9072 0.027 Uiso 1 1 calc R U . . .
C15 C 0.4915(2) 0.63319(19) 0.71947(9) 0.0176(4) Uani 1 1 d . U . . .
C16 C 0.6214(2) 0.7947(2) 0.68666(10) 0.0246(5) Uani 1 1 d . U . . .
C17 C 0.5210(2) 0.7442(2) 0.64112(10) 0.0234(5) Uani 1 1 d . U . . .
C18 C 0.4571(3) 0.8307(2) 0.61654(12) 0.0343(6) Uani 1 1 d . U . . .
H18A H 0.5096 0.8840 0.5964 0.051 Uiso 1 1 calc R U . . .
H18B H 0.3910 0.7909 0.5924 0.051 Uiso 1 1 calc R U . . .
H18C H 0.4303 0.8718 0.6452 0.051 Uiso 1 1 calc R U . . .
C19 C 0.5558(3) 0.6706(3) 0.59613(12) 0.0376(7) Uani 1 1 d . U . . .
H19A H 0.6088 0.7190 0.5743 0.056 Uiso 1 1 calc R U . . .
H19B H 0.5937 0.6149 0.6124 0.056 Uiso 1 1 calc R U . . .
H19C H 0.4868 0.6317 0.5735 0.056 Uiso 1 1 calc R U . . .
C20 C 0.6085(3) 0.9043(2) 0.71643(12) 0.0358(7) Uani 1 1 d . U . . .
H20A H 0.6215 0.9666 0.6923 0.054 Uiso 1 1 calc R U . . .
H20B H 0.5308 0.8931 0.7281 0.054 Uiso 1 1 calc R U . . .
H20C H 0.6651 0.9222 0.7477 0.054 Uiso 1 1 calc R U . . .
C21 C 0.7446(3) 0.8079(3) 0.66944(13) 0.0410(7) Uani 1 1 d . U . . .
H21A H 0.7590 0.8665 0.6434 0.061 Uiso 1 1 calc R U . . .
H21B H 0.8004 0.8293 0.7009 0.061 Uiso 1 1 calc R U . . .
H21C H 0.7524 0.7362 0.6532 0.061 Uiso 1 1 calc R U . . .
C22 C 1.0312(3) 0.6362(3) 0.80374(17) 0.0477(8) Uani 1 1 d . U . . .
C23 C 0.9399(2) 0.6984(2) 0.82170(12) 0.0292(6) Uani 1 1 d . U . . .
C24 C 0.9718(3) 0.8180(3) 0.82780(16) 0.0442(8) Uani 1 1 d . U . . .
H24A H 1.0470 0.8563 0.8208 0.053 Uiso 1 1 calc R U . . .
C25 C 0.8942(3) 0.8806(2) 0.84405(13) 0.0346(6) Uani 1 1 d . U . . .
C26 C 0.9337(4) 1.0117(3) 0.8438(2) 0.0643(11) Uani 1 1 d . U . . .
C27 C 0.9712(3) 0.7018(3) 0.99950(13) 0.0387(7) Uani 1 1 d . U . . .
C28 C 0.8555(2) 0.7247(2) 0.97423(11) 0.0272(5) Uani 1 1 d . U . . .
C29 C 0.8202(3) 0.8187(3) 0.99580(12) 0.0361(7) Uani 1 1 d . U . . .
H29A H 0.8673 0.8665 1.0234 0.043 Uiso 1 1 calc R U . . .
C30 C 0.7128(2) 0.8410(2) 0.97575(11) 0.0299(6) Uani 1 1 d . U . . .
C31 C 0.6697(3) 0.9357(3) 1.00648(14) 0.0448(7) Uani 1 1 d . U . . .
C32 C 0.3812(3) 0.8710(2) 0.83236(13) 0.0337(6) Uani 1 1 d . U . . .
C33 C 0.4302(2) 0.7719(2) 0.85542(10) 0.0238(5) Uani 1 1 d . U . . .
C34 C 0.3710(2) 0.7073(2) 0.89523(11) 0.0288(6) Uani 1 1 d . U . . .
H34A H 0.3042 0.7257 0.9074 0.035 Uiso 1 1 calc R U . . .
C35 C 0.4113(2) 0.6157(2) 0.91682(10) 0.0243(5) Uani 1 1 d . U . . .
C36 C 0.3382(3) 0.5433(3) 0.95799(12) 0.0377(7) Uani 1 1 d . U . . .
C37 C 0.6203(2) 0.3692(3) 0.67860(11) 0.0312(6) Uani 1 1 d . U . . .
C38 C 0.5026(2) 0.3470(2) 0.64343(10) 0.0239(5) Uani 1 1 d . U . . .
C39 C 0.4772(3) 0.2530(2) 0.60656(11) 0.0296(6) Uani 1 1 d . U . . .
H39A H 0.5316 0.2079 0.6033 0.035 Uiso 1 1 calc R U . . .
C40 C 0.3701(3) 0.2255(2) 0.57423(10) 0.0275(5) Uani 1 1 d . U . . .
C41 C 0.3479(3) 0.1182(3) 0.53474(12) 0.0382(7) Uani 1 1 d . U . . .
C42 C 0.2451(3) 0.5955(3) 0.47448(12) 0.0401(7) Uani 1 1 d . U . . .
C43 C 0.1980(3) 0.5584(2) 0.52894(10) 0.0289(6) Uani 1 1 d . U . . .
C44 C 0.1144(3) 0.6125(3) 0.54748(12) 0.0350(6) Uani 1 1 d . U . . .
H44A H 0.0867 0.6648 0.5258 0.042 Uiso 1 1 calc R U . . .
C45 C 0.0712(2) 0.5896(2) 0.59794(11) 0.0282(5) Uani 1 1 d . U . . .
C46 C -0.0149(3) 0.6587(3) 0.61721(15) 0.0459(8) Uani 1 1 d . U . . .
C47 C -0.0712(3) 0.1014(3) 0.57646(17) 0.0547(9) Uani 1 1 d . U . . .
C48 C 0.0416(3) 0.1629(2) 0.61111(12) 0.0317(6) Uani 1 1 d . U . . .
C49 C 0.0945(3) 0.0953(2) 0.64586(13) 0.0373(7) Uani 1 1 d . U . . .
H49A H 0.0603 0.0171 0.6464 0.045 Uiso 1 1 calc R U . . .
C50 C 0.1965(2) 0.1406(2) 0.67975(11) 0.0268(5) Uani 1 1 d . U . . .
C51 C 0.2459(3) 0.0588(2) 0.71685(13) 0.0369(6) Uani 1 1 d . U . . .
F1 F 0.0468(9) 0.7438(7) 0.6550(4) 0.081(2) Uani 0.640(5) 1 d D U P A 1
F1A F -0.0890(13) 0.6734(12) 0.5701(6) 0.051(3) Uani 0.360(5) 1 d D U P A 2
F2 F -0.0626(9) 0.7116(8) 0.5804(4) 0.085(3) Uani 0.640(5) 1 d D U P A 1
F2A F 0.0314(15) 0.7569(12) 0.6348(6) 0.075(3) Uani 0.360(5) 1 d D U P A 2
F3 F -0.0913(14) 0.5995(12) 0.6471(5) 0.066(3) Uani 0.640(5) 1 d D U P A 1
F3A F -0.097(2) 0.5964(18) 0.6448(8) 0.048(4) Uani 0.360(5) 1 d D U P A 2
F4 F 0.3116(7) 0.7067(5) 0.4804(4) 0.0526(15) Uani 0.640(5) 1 d D U P A 1
F4A F 0.2776(14) 0.5060(12) 0.4506(9) 0.066(4) Uani 0.360(5) 1 d D U P A 2
F5 F 0.1559(8) 0.5977(8) 0.4368(5) 0.0508(18) Uani 0.640(5) 1 d D U P A 1
F5A F 0.3324(14) 0.6794(12) 0.4829(8) 0.069(4) Uani 0.360(5) 1 d D U P A 2
F6 F 0.3113(7) 0.5335(6) 0.4544(5) 0.0571(17) Uani 0.640(5) 1 d D U P A 1
F6A F 0.1684(15) 0.6256(15) 0.4383(10) 0.051(3) Uani 0.360(5) 1 d D U P A 2
F7 F -0.1650(9) 0.1051(9) 0.6041(4) 0.090(2) Uani 0.640(5) 1 d D U P A 1
F7A F -0.0579(18) 0.1299(18) 0.5245(7) 0.073(4) Uani 0.360(5) 1 d D U P A 2
F8 F -0.0880(10) 0.1470(10) 0.5298(4) 0.071(2) Uani 0.640(5) 1 d D U P A 1
F8A F -0.0995(17) -0.0083(11) 0.5790(7) 0.062(3) Uani 0.360(5) 1 d D U P A 2
F9 F -0.0729(11) -0.0105(6) 0.5656(4) 0.086(3) Uani 0.640(5) 1 d D U P A 1
F9A F -0.1620(15) 0.1387(14) 0.5914(7) 0.082(3) Uani 0.360(5) 1 d D U P A 2
F10 F 0.2744(7) 0.1040(7) 0.7679(3) 0.0557(18) Uani 0.640(5) 1 d D U P A 1
F10A F 0.2061(11) -0.0499(8) 0.7030(5) 0.074(3) Uani 0.360(5) 1 d D U P A 2
F11 F 0.1689(5) -0.0404(4) 0.7225(3) 0.0578(14) Uani 0.640(5) 1 d D U P A 1
F11A F 0.3634(9) 0.0739(12) 0.7137(6) 0.065(3) Uani 0.360(5) 1 d D U P A 2
F12 F 0.3394(6) 0.0371(7) 0.6988(3) 0.072(2) Uani 0.640(5) 1 d D U P A 1
F12A F 0.2345(12) 0.0825(14) 0.7662(5) 0.060(3) Uani 0.360(5) 1 d D U P A 2
F13 F 0.2743(7) 0.1257(9) 0.4928(3) 0.063(2) Uani 0.640(5) 1 d D U P A 1
F13A F 0.4366(10) 0.0693(10) 0.5309(6) 0.074(3) Uani 0.360(5) 1 d D U P A 2
F14 F 0.4475(5) 0.1090(6) 0.5133(3) 0.0649(16) Uani 0.640(5) 1 d D U P A 1
F14A F 0.2610(9) 0.0314(11) 0.5514(5) 0.064(3) Uani 0.360(5) 1 d D U P A 2
F15 F 0.3118(6) 0.0275(6) 0.5609(3) 0.073(2) Uani 0.640(5) 1 d D U P A 1
F15A F 0.3066(12) 0.1336(16) 0.4860(6) 0.049(3) Uani 0.360(5) 1 d D U P A 2
F16 F 0.6666(15) 0.4821(8) 0.6907(5) 0.0386(17) Uani 0.640(5) 1 d D U P A 1
F16A F 0.693(3) 0.305(2) 0.6601(14) 0.045(4) Uani 0.360(5) 1 d D U P A 2
F17 F 0.7014(19) 0.3258(12) 0.6566(8) 0.0406(18) Uani 0.640(5) 1 d D U P A 1
F17A F 0.608(3) 0.342(2) 0.7297(10) 0.036(3) Uani 0.360(5) 1 d D U P A 2
F18 F 0.6007(18) 0.3200(12) 0.7268(6) 0.041(2) Uani 0.640(5) 1 d D U P A 1
F18A F 0.676(3) 0.4769(16) 0.6783(9) 0.041(3) Uani 0.360(5) 1 d D U P A 2
F19 F 0.9124(6) 1.0595(4) 0.8905(3) 0.110(2) Uani 0.640(5) 1 d D U P A 1
F19A F 0.9444(10) 1.0435(5) 0.7911(3) 0.074(2) Uani 0.360(5) 1 d D U P A 2
F20 F 1.0395(6) 1.0547(7) 0.8392(4) 0.104(3) Uani 0.640(5) 1 d D U P A 1
F20A F 0.8677(7) 1.0658(7) 0.8665(3) 0.057(2) Uiso 0.360(5) 1 d D U P A 2
F21 F 0.8621(6) 1.0522(4) 0.8094(4) 0.134(3) Uani 0.640(5) 1 d D U P A 1
F21A F 1.0423(10) 1.0514(12) 0.8653(5) 0.077(3) Uani 0.360(5) 1 d D U P A 2
F22 F 1.1356(5) 0.7012(6) 0.7980(3) 0.079(2) Uani 0.640(5) 1 d D U P A 1
F22A F 0.9847(14) 0.5487(14) 0.7638(7) 0.037(2) Uani 0.360(5) 1 d D U P A 2
F23 F 1.0549(7) 0.5652(6) 0.8470(3) 0.0613(16) Uani 0.640(5) 1 d D U P A 1
F23A F 1.1092(10) 0.7094(10) 0.7723(5) 0.069(3) Uani 0.360(5) 1 d D U P A 2
F24 F 0.9913(11) 0.5707(9) 0.7619(5) 0.063(3) Uani 0.640(5) 1 d D U P A 1
F24A F 1.0839(13) 0.5974(13) 0.8379(6) 0.069(3) Uani 0.360(5) 1 d D U P A 2
F25 F 0.2360(14) 0.5653(15) 0.9627(7) 0.062(3) Uani 0.640(5) 1 d D U P A 1
F25A F 0.3912(17) 0.5306(14) 1.0039(7) 0.046(3) Uani 0.360(5) 1 d D U P A 2
F26 F 0.4016(11) 0.5661(8) 1.0076(4) 0.051(2) Uani 0.640(5) 1 d D U P A 1
F26A F 0.2919(15) 0.4375(13) 0.9346(7) 0.055(3) Uani 0.360(5) 1 d D U P A 2
F27 F 0.3243(9) 0.4318(7) 0.9465(4) 0.0610(19) Uani 0.640(5) 1 d D U P A 1
F27A F 0.241(2) 0.585(3) 0.9689(12) 0.042(3) Uani 0.360(5) 1 d D U P A 2
F28 F 0.28951(18) 0.89002(18) 0.85616(9) 0.0524(5) Uani 1 1 d . U . . .
F29 F 0.46450(19) 0.96877(15) 0.83716(11) 0.0615(6) Uani 1 1 d . U . . .
F30 F 0.34857(16) 0.85046(16) 0.77921(7) 0.0410(4) Uani 1 1 d . U . . .
F31 F 0.6151(6) 0.9945(5) 0.97254(19) 0.0817(18) Uani 0.640(5) 1 d D U P A 1
F31A F 0.7059(11) 0.9429(11) 1.0593(3) 0.107(3) Uani 0.360(5) 1 d D U P A 2
F32 F 0.7585(4) 1.0136(4) 1.0335(3) 0.0817(16) Uani 0.640(5) 1 d D U P A 1
F32A F 0.5508(7) 0.8949(8) 1.0110(4) 0.087(3) Uani 0.360(5) 1 d D U P A 2
F33 F 0.6011(5) 0.8966(4) 1.0415(2) 0.0708(14) Uani 0.640(5) 1 d D U P A 1
F33A F 0.6888(11) 1.0258(8) 0.9859(5) 0.096(3) Uani 0.360(5) 1 d D U P A 2
F34 F 0.9732(5) 0.7025(6) 1.05487(18) 0.0793(18) Uani 0.640(5) 1 d D U P A 1
F34A F 1.0266(8) 0.6580(11) 0.9621(3) 0.084(3) Uani 0.360(5) 1 d D U P A 2
F35 F 1.0603(4) 0.7757(5) 0.9889(3) 0.0805(19) Uani 0.640(5) 1 d D U P A 1
F35A F 0.9641(9) 0.6421(8) 1.0394(4) 0.070(3) Uani 0.360(5) 1 d D U P A 2
F36 F 0.9837(5) 0.5984(4) 0.9866(3) 0.0872(19) Uani 0.640(5) 1 d D U P A 1
F36A F 1.0495(8) 0.8026(7) 1.0158(4) 0.068(3) Uani 0.360(5) 1 d D U P A 2

loop_
_atom_site_aniso_label
_atom_site_aniso_U_11
_atom_site_aniso_U_22
_atom_site_aniso_U_33
_atom_site_aniso_U_23
_atom_site_aniso_U_13
_atom_site_aniso_U_12
Dy01 0.01521(6) 0.01827(6) 0.01886(6) -0.00022(4) -0.00177(4) 0.00504(4)
Dy02 0.01747(6) 0.01971(6) 0.01784(6) 0.00264(4) -0.00261(4) 0.00599(4)
O1 0.0179(8) 0.0299(9) 0.0215(8) 0.0047(7) -0.0024(7) 0.0015(7)
O2 0.0245(9) 0.0241(9) 0.0227(9) 0.0051(7) -0.0062(7) 0.0038(7)
O3 0.0306(10) 0.0320(10) 0.0211(9) 0.0043(7) 0.0006(7) 0.0133(8)
O4 0.0228(9) 0.0286(9) 0.0251(9) 0.0068(7) 0.0002(7) 0.0100(7)
O5 0.0208(9) 0.0252(9) 0.0239(9) 0.0006(7) 0.0005(7) 0.0090(7)
O6 0.0317(10) 0.0283(9) 0.0242(9) -0.0005(7) -0.0028(8) 0.0096(8)
O7 0.0254(9) 0.0225(9) 0.0235(9) 0.0026(6) -0.0027(7) 0.0084(7)
O8 0.0244(9) 0.0249(9) 0.0295(10) 0.0020(7) -0.0079(7) 0.0042(7)
O9 0.0196(8) 0.0200(8) 0.0275(9) -0.0017(6) 0.0007(7) 0.0030(6)
O10 0.0278(10) 0.0209(9) 0.0390(11) -0.0018(7) -0.0012(8) 0.0055(7)
O11 0.0251(9) 0.0269(9) 0.0251(9) -0.0038(7) -0.0057(7) 0.0098(7)
O12 0.0253(10) 0.0377(11) 0.0295(10) -0.0071(8) -0.0029(8) 0.0137(8)
O13 0.0224(9) 0.0244(9) 0.0245(9) 0.0028(7) -0.0011(7) 0.0083(7)
O14 0.0241(9) 0.0289(9) 0.0195(8) 0.0034(7) 0.0028(7) 0.0110(7)
N1 0.0190(10) 0.0206(10) 0.0192(9) 0.0047(7) 0.0023(8) 0.0026(7)
N2 0.0212(10) 0.0186(9) 0.0182(9) 0.0040(7) 0.0010(8) 0.0037(7)
N3 0.0182(9) 0.0183(9) 0.0147(9) 0.0017(7) 0.0000(7) 0.0032(7)
N4 0.0166(9) 0.0207(9) 0.0164(9) 0.0027(7) 0.0005(7) 0.0046(7)
N5 0.0173(9) 0.0213(10) 0.0180(9) 0.0017(7) 0.0007(7) 0.0058(7)
N6 0.0191(10) 0.0217(10) 0.0249(10) 0.0034(8) -0.0018(8) 0.0055(8)
C1 0.0187(11) 0.0176(10) 0.0141(10) 0.0018(8) 0.0012(8) 0.0049(8)
C2 0.0185(11) 0.0174(10) 0.0160(10) 0.0012(8) 0.0001(8) 0.0026(8)
C3 0.0195(11) 0.0198(11) 0.0192(11) 0.0055(8) -0.0002(9) 0.0008(9)
C4 0.0190(11) 0.0187(11) 0.0171(10) 0.0010(8) 0.0019(8) 0.0031(8)
C5 0.0186(11) 0.0175(11) 0.0234(11) 0.0041(8) 0.0000(9) 0.0043(8)
C6 0.0232(12) 0.0264(13) 0.0248(12) 0.0068(9) 0.0029(10) 0.0051(10)
C7 0.0235(13) 0.0288(14) 0.0402(15) 0.0118(11) 0.0096(11) 0.0049(10)
C8 0.0154(12) 0.0315(14) 0.0466(16) 0.0095(11) 0.0022(11) 0.0036(10)
C9 0.0179(12) 0.0293(13) 0.0328(14) 0.0046(10) -0.0034(10) 0.0049(10)
C10 0.0191(11) 0.0229(11) 0.0177(11) 0.0041(8) 0.0005(9) 0.0053(9)
C11 0.0238(13) 0.0221(12) 0.0349(14) 0.0084(10) -0.0045(11) 0.0016(10)
C12 0.0345(15) 0.0227(13) 0.0399(16) 0.0093(11) -0.0070(12) 0.0087(11)
C13 0.0267(13) 0.0287(13) 0.0293(13) 0.0037(10) -0.0036(10) 0.0124(10)
C14 0.0193(12) 0.0264(12) 0.0234(12) 0.0005(9) -0.0016(9) 0.0086(9)
C15 0.0173(11) 0.0185(11) 0.0173(10) 0.0022(8) 0.0010(8) 0.0046(8)
C16 0.0248(13) 0.0223(12) 0.0254(12) 0.0093(9) 0.0038(10) 0.0012(9)
C17 0.0284(13) 0.0225(12) 0.0192(11) 0.0083(9) 0.0044(9) 0.0035(9)
C18 0.0392(16) 0.0287(14) 0.0347(15) 0.0160(11) -0.0014(12) 0.0071(12)
C19 0.0493(19) 0.0381(16) 0.0270(14) 0.0042(11) 0.0156(13) 0.0086(13)
C20 0.0484(18) 0.0230(13) 0.0335(15) 0.0046(11) 0.0008(13) 0.0034(12)
C21 0.0285(15) 0.0549(19) 0.0401(17) 0.0217(14) 0.0124(13) 0.0047(13)
C22 0.0254(15) 0.0383(17) 0.078(2) -0.0119(16) 0.0155(15) 0.0032(12)
C23 0.0190(12) 0.0270(13) 0.0400(15) -0.0041(10) 0.0042(11) 0.0026(10)
C24 0.0267(15) 0.0258(14) 0.076(2) -0.0035(14) 0.0135(15) -0.0054(11)
C25 0.0312(14) 0.0191(12) 0.0491(17) -0.0031(11) -0.0014(12) -0.0009(10)
C26 0.055(2) 0.0224(16) 0.110(3) -0.0043(17) 0.009(2) -0.0021(14)
C27 0.0321(15) 0.0440(16) 0.0393(16) -0.0052(12) -0.0135(12) 0.0142(12)
C28 0.0237(13) 0.0313(13) 0.0256(13) -0.0026(10) -0.0083(10) 0.0082(10)
C29 0.0354(16) 0.0361(15) 0.0349(15) -0.0158(12) -0.0115(12) 0.0116(12)
C30 0.0303(14) 0.0297(13) 0.0301(14) -0.0065(10) 0.0009(11) 0.0095(11)
C31 0.0497(19) 0.0473(18) 0.0421(17) -0.0128(13) 0.0013(14) 0.0239(15)
C32 0.0323(15) 0.0299(14) 0.0427(16) 0.0027(11) -0.0010(12) 0.0162(11)
C33 0.0221(12) 0.0241(12) 0.0261(12) -0.0025(9) -0.0053(10) 0.0101(9)
C34 0.0249(13) 0.0390(15) 0.0269(13) 0.0043(10) 0.0026(10) 0.0160(11)
C35 0.0218(12) 0.0349(13) 0.0171(11) 0.0004(9) 0.0016(9) 0.0088(10)
C36 0.0341(15) 0.0534(18) 0.0317(14) 0.0134(12) 0.0144(12) 0.0170(13)
C37 0.0248(13) 0.0432(15) 0.0292(13) 0.0002(11) 0.0012(10) 0.0162(11)
C38 0.0222(12) 0.0304(13) 0.0215(12) 0.0038(9) 0.0034(9) 0.0103(10)
C39 0.0322(14) 0.0337(14) 0.0273(13) -0.0009(10) 0.0063(11) 0.0160(11)
C40 0.0371(15) 0.0259(13) 0.0216(12) 0.0018(9) 0.0053(10) 0.0105(11)
C41 0.0493(18) 0.0330(15) 0.0320(14) -0.0058(11) 0.0030(13) 0.0104(12)
C42 0.0482(18) 0.0515(18) 0.0251(14) 0.0115(12) 0.0059(12) 0.0187(14)
C43 0.0345(14) 0.0331(14) 0.0204(12) 0.0056(10) -0.0020(10) 0.0113(11)
C44 0.0403(16) 0.0409(16) 0.0306(14) 0.0165(12) 0.0043(12) 0.0210(13)
C45 0.0286(13) 0.0293(13) 0.0299(13) 0.0070(10) 0.0013(10) 0.0132(11)
C46 0.0524(19) 0.0459(17) 0.0523(19) 0.0158(14) 0.0144(15) 0.0328(15)
C47 0.0480(19) 0.0383(17) 0.064(2) 0.0101(14) -0.0290(17) -0.0068(14)
C48 0.0289(14) 0.0284(13) 0.0331(14) 0.0007(10) -0.0086(11) 0.0011(10)
C49 0.0433(17) 0.0218(13) 0.0418(16) 0.0043(11) -0.0111(13) 0.0021(11)
C50 0.0318(14) 0.0226(12) 0.0266(13) 0.0058(9) -0.0001(10) 0.0079(10)
C51 0.0452(17) 0.0272(13) 0.0380(15) 0.0071(11) -0.0077(13) 0.0114(12)
F1 0.080(4) 0.058(3) 0.112(6) -0.030(3) 0.016(4) 0.030(3)
F1A 0.043(4) 0.072(7) 0.052(4) 0.018(4) 0.004(3) 0.040(4)
F2 0.103(7) 0.111(7) 0.081(5) 0.051(4) 0.036(3) 0.089(5)
F2A 0.066(5) 0.054(4) 0.111(9) -0.017(5) -0.001(6) 0.034(3)
F3 0.066(5) 0.086(6) 0.071(5) 0.035(4) 0.041(4) 0.051(4)
F3A 0.044(6) 0.055(7) 0.052(6) 0.003(5) 0.014(5) 0.025(5)
F4 0.062(3) 0.049(2) 0.042(3) 0.013(2) 0.014(2) -0.001(2)
F4A 0.099(9) 0.080(6) 0.036(4) 0.016(5) 0.030(6) 0.047(6)
F5 0.056(3) 0.069(4) 0.024(2) 0.016(3) -0.0067(18) 0.010(3)
F5A 0.071(6) 0.089(7) 0.041(4) 0.023(5) 0.017(4) 0.000(5)
F6 0.074(4) 0.071(3) 0.043(3) 0.022(3) 0.032(3) 0.040(3)
F6A 0.071(6) 0.065(6) 0.028(4) 0.022(4) 0.005(4) 0.033(5)
F7 0.033(2) 0.115(7) 0.106(5) 0.017(4) -0.016(3) -0.008(3)
F7A 0.082(9) 0.066(7) 0.050(4) 0.008(4) -0.045(4) -0.011(5)
F8 0.074(5) 0.051(3) 0.070(4) 0.013(3) -0.048(3) -0.008(3)
F8A 0.064(6) 0.036(4) 0.061(5) 0.020(4) -0.029(4) -0.028(3)
F9 0.092(6) 0.033(2) 0.113(7) -0.015(3) -0.061(4) -0.002(3)
F9A 0.040(4) 0.077(7) 0.118(9) 0.008(5) -0.035(4) 0.003(5)
F10 0.085(5) 0.037(2) 0.039(2) 0.0052(16) -0.026(3) 0.013(3)
F10A 0.103(8) 0.023(3) 0.086(7) 0.006(3) -0.048(5) 0.012(3)
F11 0.064(3) 0.032(2) 0.070(4) 0.027(2) -0.015(2) 0.0005(18)
F11A 0.046(3) 0.058(6) 0.096(8) 0.036(5) -0.012(3) 0.022(3)
F12 0.082(4) 0.084(5) 0.076(4) 0.035(3) 0.025(3) 0.063(4)
F12A 0.075(8) 0.074(8) 0.037(4) 0.024(3) -0.001(4) 0.028(6)
F13 0.063(4) 0.067(4) 0.052(4) -0.030(3) -0.019(3) 0.014(3)
F13A 0.071(5) 0.061(6) 0.096(8) -0.038(5) -0.009(4) 0.040(5)
F14 0.066(3) 0.063(4) 0.065(3) -0.033(2) 0.021(2) 0.013(2)
F14A 0.087(6) 0.037(4) 0.054(5) -0.013(3) 0.020(5) -0.014(4)
F15 0.132(6) 0.0258(19) 0.054(3) 0.0009(18) 0.018(4) 0.001(3)
F15A 0.077(7) 0.045(4) 0.022(3) -0.001(2) 0.010(4) 0.005(5)
F16 0.024(3) 0.043(2) 0.047(5) -0.007(2) -0.002(3) 0.0061(16)
F16A 0.029(6) 0.069(8) 0.044(7) -0.009(6) -0.001(4) 0.031(7)
F17 0.028(3) 0.064(4) 0.038(3) 0.001(3) 0.003(2) 0.027(4)
F17A 0.034(6) 0.055(8) 0.022(3) -0.005(4) 0.000(3) 0.018(6)
F18 0.042(3) 0.056(5) 0.027(3) 0.007(3) -0.004(3) 0.017(4)
F18A 0.025(5) 0.049(4) 0.045(8) -0.005(4) -0.004(5) 0.006(3)
F19 0.133(5) 0.036(2) 0.145(5) -0.038(3) 0.023(4) -0.012(3)
F19A 0.129(7) 0.022(3) 0.071(4) 0.010(2) 0.009(4) 0.013(4)
F20 0.066(3) 0.032(2) 0.209(9) 0.008(5) 0.042(4) -0.012(2)
F21 0.127(5) 0.034(2) 0.215(6) 0.040(3) -0.071(4) -0.007(3)
F21A 0.074(5) 0.037(4) 0.094(6) -0.007(4) -0.018(5) -0.030(3)
F22 0.027(2) 0.060(3) 0.147(6) -0.020(4) 0.032(3) 0.0009(18)
F22A 0.040(4) 0.022(4) 0.053(4) -0.007(3) 0.016(3) 0.011(3)
F23 0.049(4) 0.060(4) 0.085(3) -0.001(2) 0.000(3) 0.035(3)
F23A 0.044(6) 0.053(4) 0.108(7) -0.007(5) 0.048(5) -0.003(4)
F24 0.077(4) 0.044(5) 0.069(3) -0.016(3) 0.032(3) 0.010(3)
F24A 0.039(6) 0.076(8) 0.097(6) -0.007(4) 0.001(4) 0.031(5)
F25 0.037(3) 0.101(8) 0.061(7) 0.039(4) 0.025(3) 0.031(4)
F25A 0.041(4) 0.073(8) 0.031(4) 0.025(4) 0.011(3) 0.023(5)
F26 0.058(3) 0.079(5) 0.026(2) 0.021(3) 0.0123(18) 0.033(4)
F26A 0.062(8) 0.049(4) 0.050(6) 0.005(4) 0.027(4) -0.003(4)
F27 0.067(5) 0.050(2) 0.071(5) 0.026(2) 0.037(3) 0.010(3)
F27A 0.034(4) 0.067(6) 0.035(4) 0.010(4) 0.019(3) 0.026(4)
F28 0.0562(12) 0.0591(12) 0.0586(12) 0.0089(9) 0.0133(10) 0.0447(10)
F29 0.0551(13) 0.0221(9) 0.1043(18) 0.0024(10) -0.0108(12) 0.0087(8)
F30 0.0379(10) 0.0504(11) 0.0398(10) 0.0183(8) -0.0009(8) 0.0203(8)
F31 0.140(5) 0.081(3) 0.053(2) 0.001(2) 0.005(3) 0.087(4)
F31A 0.135(8) 0.148(8) 0.059(4) -0.055(4) -0.017(4) 0.094(7)
F32 0.063(3) 0.061(3) 0.114(4) -0.057(3) 0.007(2) 0.008(2)
F32A 0.070(4) 0.100(6) 0.100(7) -0.041(5) 0.023(4) 0.038(4)
F33 0.089(4) 0.064(2) 0.073(3) 0.006(2) 0.049(3) 0.030(3)
F33A 0.132(9) 0.047(4) 0.124(8) -0.002(4) 0.035(6) 0.045(5)
F34 0.059(3) 0.150(5) 0.037(2) 0.005(2) -0.0164(18) 0.050(4)
F34A 0.051(5) 0.148(8) 0.068(4) -0.028(5) -0.020(3) 0.066(5)
F35 0.0269(19) 0.096(4) 0.118(5) 0.055(3) 0.004(3) 0.009(2)
F35A 0.056(4) 0.086(6) 0.074(5) 0.041(4) -0.011(4) 0.027(5)
F36 0.073(3) 0.065(3) 0.125(5) -0.030(3) -0.059(3) 0.048(2)
F36A 0.035(4) 0.057(3) 0.105(6) -0.015(4) -0.036(4) 0.013(3)

loop_
_atom_type_symbol
_atom_type_description
_atom_type_scat_dispersion_real
_atom_type_scat_dispersion_imag
_atom_type_scat_source
C C 0.0033 0.0016 'International Tables Vol C Tables 4.2.6.8 and 6.1.1.4'
H H 0.0000 0.0000 'International Tables Vol C Tables 4.2.6.8 and 6.1.1.4'
N N 0.0061 0.0033 'International Tables Vol C Tables 4.2.6.8 and 6.1.1.4'
O O 0.0106 0.0060 'International Tables Vol C Tables 4.2.6.8 and 6.1.1.4'
Dy Dy -0.1892 4.4098 'International Tables Vol C Tables 4.2.6.8 and 6.1.1.4'
F F 0.0171 0.0103 'International Tables Vol C Tables 4.2.6.8 and 6.1.1.4'

loop_
_geom_angle_atom_site_label_1
_geom_angle_atom_site_label_2
_geom_angle_atom_site_label_3
_geom_angle
O10 Dy01 O11 81.99(7)
O10 Dy01 O13 84.04(6)
O11 Dy01 O13 142.27(6)
O10 Dy01 O14 137.71(6)
O11 Dy01 O14 95.31(6)
O13 Dy01 O14 72.56(6)
O10 Dy01 O9 73.55(6)
O11 Dy01 O9 70.55(6)
O13 Dy01 O9 137.21(6)
O14 Dy01 O9 145.09(6)
O10 Dy01 O12 69.93(7)
O11 Dy01 O12 70.42(6)
O13 Dy01 O12 71.88(6)
O14 Dy01 O12 69.50(6)
O9 Dy01 O12 129.17(6)
O10 Dy01 O1 72.36(6)
O11 Dy01 O1 135.94(6)
O13 Dy01 O1 70.52(6)
O14 Dy01 O1 127.71(6)
O9 Dy01 O1 68.14(6)
O12 Dy01 O1 128.51(6)
O10 Dy01 N5 144.85(6)
O11 Dy01 N5 75.10(6)
O13 Dy01 N5 129.78(6)
O14 Dy01 N5 71.65(6)
O9 Dy01 N5 73.85(6)
O12 Dy01 N5 124.21(7)
O1 Dy01 N5 106.81(6)
O10 Dy01 N3 136.55(6)
O11 Dy01 N3 136.69(6)
O13 Dy01 N3 73.46(6)
O14 Dy01 N3 69.58(6)
O9 Dy01 N3 98.45(6)
O12 Dy01 N3 132.35(6)
O1 Dy01 N3 65.28(6)
N5 Dy01 N3 61.68(6)
O4 Dy02 O3 72.98(6)
O4 Dy02 O8 79.62(6)
O3 Dy02 O8 89.22(6)
O4 Dy02 O5 144.48(6)
O3 Dy02 O5 95.99(6)
O8 Dy02 O5 134.95(6)
O4 Dy02 O7 135.29(6)
O3 Dy02 O7 141.39(6)
O8 Dy02 O7 75.05(6)
O5 Dy02 O7 73.31(6)
O4 Dy02 O2 71.24(6)
O3 Dy02 O2 71.95(6)
O8 Dy02 O2 148.76(6)
O5 Dy02 O2 73.24(6)
O7 Dy02 O2 134.60(6)
O4 Dy02 O6 131.10(6)
O3 Dy02 O6 70.06(6)
O8 Dy02 O6 69.11(7)
O5 Dy02 O6 70.89(6)
O7 Dy02 O6 71.40(6)
O2 Dy02 O6 123.46(6)
O4 Dy02 N6 69.79(6)
O3 Dy02 N6 141.00(6)
O8 Dy02 N6 73.22(7)
O5 Dy02 N6 121.21(6)
O7 Dy02 N6 67.91(6)
O2 Dy02 N6 105.84(6)
O6 Dy02 N6 129.95(6)
O4 Dy02 N4 96.85(6)
O3 Dy02 N4 135.84(6)
O8 Dy02 N4 132.12(6)
O5 Dy02 N4 67.27(6)
O7 Dy02 N4 74.99(6)
O2 Dy02 N4 64.20(6)
O6 Dy02 N4 132.02(6)
N6 Dy02 N4 61.20(6)
N1 O1 Dy01 133.09(14)
N2 O2 Dy02 130.56(14)
C43 O3 Dy02 134.77(18)
C45 O4 Dy02 134.91(18)
C38 O5 Dy02 133.49(17)
C40 O6 Dy02 132.90(17)
C50 O7 Dy02 132.12(16)
C48 O8 Dy02 132.50(17)
C23 O9 Dy01 133.08(17)
C25 O10 Dy01 134.82(18)
C28 O11 Dy01 133.61(17)
C30 O12 Dy01 132.84(18)
C33 O13 Dy01 132.05(16)
C35 O14 Dy01 132.64(17)
O1 N1 C15 127.70(19)
O1 N1 C16 119.15(19)
C15 N1 C16 112.93(19)
O2 N2 C15 127.31(19)
O2 N2 C17 119.17(18)
C15 N2 C17 112.66(19)
C1 N3 C2 116.2(2)
C1 N3 Dy01 126.23(15)
C2 N3 Dy01 109.03(14)
C1 N4 C4 115.78(19)
C1 N4 Dy02 123.26(14)
C4 N4 Dy02 107.85(14)
C10 N5 C14 117.1(2)
C10 N5 Dy01 118.81(15)
C14 N5 Dy01 123.50(16)
C9 N6 C5 117.3(2)
C9 N6 Dy02 123.76(17)
C5 N6 Dy02 118.17(16)
N3 C1 N4 126.2(2)
N3 C1 C15 117.0(2)
N4 C1 C15 116.76(19)
N3 C2 C3 121.2(2)
N3 C2 C10 115.3(2)
C3 C2 C10 123.4(2)
C2 C3 C4 117.5(2)
C2 C3 H3A 121.2
C4 C3 H3A 121.2
N4 C4 C3 121.2(2)
N4 C4 C5 115.4(2)
C3 C4 C5 123.4(2)
N6 C5 C6 123.4(2)
N6 C5 C4 115.7(2)
C6 C5 C4 120.7(2)
C7 C6 C5 118.2(2)
C7 C6 H6A 120.9
C5 C6 H6A 120.9
C8 C7 C6 119.1(3)
C8 C7 H7A 120.5
C6 C7 H7A 120.5
C7 C8 C9 119.1(2)
C7 C8 H8A 120.5
C9 C8 H8A 120.5
N6 C9 C8 123.0(2)
N6 C9 H9A 118.5
C8 C9 H9A 118.5
N5 C10 C11 123.4(2)
N5 C10 C2 115.9(2)
C11 C10 C2 120.5(2)
C10 C11 C12 118.7(2)
C10 C11 H11A 120.7
C12 C11 H11A 120.7
C13 C12 C11 118.6(2)
C13 C12 H12A 120.7
C11 C12 H12A 120.7
C12 C13 C14 119.3(2)
C12 C13 H13A 120.4
C14 C13 H13A 120.4
N5 C14 C13 122.9(2)
N5 C14 H14A 118.6
C13 C14 H14A 118.6
N1 C15 N2 108.29(19)
N1 C15 C1 126.0(2)
N2 C15 C1 125.6(2)
N1 C16 C21 109.0(2)
N1 C16 C20 105.6(2)
C21 C16 C20 110.9(2)
N1 C16 C17 100.74(18)
C21 C16 C17 115.0(2)
C20 C16 C17 114.6(2)
N2 C17 C18 109.5(2)
N2 C17 C19 105.1(2)
C18 C17 C19 110.6(2)
N2 C17 C16 100.80(18)
C18 C17 C16 115.2(2)
C19 C17 C16 114.5(2)
C17 C18 H18A 109.5
C17 C18 H18B 109.5
H18A C18 H18B 109.5
C17 C18 H18C 109.5
H18A C18 H18C 109.5
H18B C18 H18C 109.5
C17 C19 H19A 109.5
C17 C19 H19B 109.5
H19A C19 H19B 109.5
C17 C19 H19C 109.5
H19A C19 H19C 109.5
H19B C19 H19C 109.5
C16 C20 H20A 109.5
C16 C20 H20B 109.5
H20A C20 H20B 109.5
C16 C20 H20C 109.5
H20A C20 H20C 109.5
H20B C20 H20C 109.5
C16 C21 H21A 109.5
C16 C21 H21B 109.5
H21A C21 H21B 109.5
C16 C21 H21C 109.5
H21A C21 H21C 109.5
H21B C21 H21C 109.5
F24 C22 F22 111.9(7)
F24A C22 F22A 107.5(10)
F24A C22 F23A 110.3(8)
F22A C22 F23A 98.5(9)
F24 C22 F23 107.4(6)
F22 C22 F23 102.7(5)
F24A C22 C23 117.2(9)
F24 C22 C23 110.8(7)
F22 C22 C23 116.1(4)
F22A C22 C23 112.6(8)
F23A C22 C23 109.2(6)
F23 C22 C23 107.2(4)
O9 C23 C24 128.5(3)
O9 C23 C22 113.8(2)
C24 C23 C22 117.7(3)
C25 C24 C23 121.2(3)
C25 C24 H24A 119.4
C23 C24 H24A 119.4
O10 C25 C24 128.7(3)
O10 C25 C26 114.3(3)
C24 C25 C26 117.0(3)
F20A C26 F21A 108.5(8)
F20 C26 F21 113.1(6)
F20 C26 F19 104.3(5)
F21 C26 F19 99.4(6)
F20A C26 F19A 110.1(6)
F21A C26 F19A 100.5(7)
F20 C26 C25 118.0(5)
F20A C26 C25 114.7(5)
F21A C26 C25 112.9(7)
F21 C26 C25 110.0(4)
F19 C26 C25 110.1(4)
F19A C26 C25 109.2(4)
F35 C27 F36 110.0(5)
F35A C27 F34A 109.8(7)
F35 C27 F34 106.4(4)
F36 C27 F34 102.9(4)
F35A C27 F36A 106.2(6)
F34A C27 F36A 102.2(6)
F35A C27 C28 116.0(5)
F35 C27 C28 113.4(4)
F36 C27 C28 112.8(3)
F34A C27 C28 110.9(4)
F34 C27 C28 110.7(3)
F36A C27 C28 110.8(5)
O11 C28 C29 128.2(2)
O11 C28 C27 114.7(2)
C29 C28 C27 117.1(2)
C28 C29 C30 119.5(2)
C28 C29 H29A 120.3
C30 C29 H29A 120.3
O12 C30 C29 127.7(3)
O12 C30 C31 115.1(3)
C29 C30 C31 117.2(3)
F33 C31 F31 107.9(4)
F33A C31 F31A 113.4(8)
F33 C31 F32 106.0(4)
F31 C31 F32 105.8(5)
F33A C31 F32A 111.3(7)
F31A C31 F32A 98.0(7)
F33A C31 C30 114.1(6)
F33 C31 C30 112.8(3)
F31 C31 C30 111.5(3)
F31A C31 C30 111.4(4)
F32 C31 C30 112.3(3)
F32A C31 C30 107.4(4)
F28 C32 F30 107.5(2)
F28 C32 F29 107.8(2)
F30 C32 F29 106.4(3)
F28 C32 C33 114.2(2)
F30 C32 C33 110.3(2)
F29 C32 C33 110.2(2)
O13 C33 C34 128.2(2)
O13 C33 C32 113.3(2)
C34 C33 C32 118.5(2)
C35 C34 C33 120.5(2)
C35 C34 H34A 119.7
C33 C34 H34A 119.7
O14 C35 C34 128.7(2)
O14 C35 C36 113.3(2)
C34 C35 C36 118.0(2)
F25 C36 F27 109.0(9)
F25A C36 F26A 107.5(10)
F25 C36 F26 108.1(8)
F27 C36 F26 106.3(6)
F25A C36 F27A 107.1(13)
F26A C36 F27A 104.0(13)
F25A C36 C35 117.1(10)
F25 C36 C35 114.8(10)
F27 C36 C35 111.4(6)
F26A C36 C35 108.3(9)
F26 C36 C35 106.9(6)
F27A C36 C35 111.9(16)
F17 C37 F18 107.8(10)
F18A C37 F17A 108.6(15)
F18A C37 F16A 107.3(16)
F17A C37 F16A 105.4(17)
F17 C37 F16 107.6(10)
F18 C37 F16 106.4(8)
F18A C37 C38 110.8(14)
F17 C37 C38 114.0(11)
F18 C37 C38 107.9(9)
F17A C37 C38 112.5(16)
F16A C37 C38 111.9(19)
F16 C37 C38 112.8(8)
O5 C38 C39 128.7(2)
O5 C38 C37 114.2(2)
C39 C38 C37 117.1(2)
C38 C39 C40 120.3(2)
C38 C39 H39A 119.9
C40 C39 H39A 119.9
O6 C40 C39 127.8(2)
O6 C40 C41 115.1(3)
C39 C40 C41 117.0(2)
F15 C41 F13 111.8(6)
F15A C41 F13A 108.2(9)
F15 C41 F14 108.0(5)
F13 C41 F14 105.2(5)
F15A C41 F14A 102.4(8)
F13A C41 F14A 103.5(7)
F15 C41 C40 109.5(4)
F15A C41 C40 114.3(9)
F13 C41 C40 111.5(6)
F13A C41 C40 116.2(6)
F14 C41 C40 110.8(4)
F14A C41 C40 110.7(7)
F5A C42 F4A 109.7(11)
F5A C42 F6A 107.8(10)
F4A C42 F6A 105.9(12)
F6 C42 F5 108.6(7)
F6 C42 F4 106.4(6)
F5 C42 F4 105.6(6)
F5A C42 C43 109.6(10)
F6 C42 C43 115.6(6)
F4A C42 C43 108.5(9)
F6A C42 C43 115.2(11)
F5 C42 C43 110.4(6)
F4 C42 C43 109.7(5)
O3 C43 C44 127.7(3)
O3 C43 C42 115.4(3)
C44 C43 C42 116.8(2)
C43 C44 C45 121.1(2)
C43 C44 H44A 119.5
C45 C44 H44A 119.5
O4 C45 C44 127.6(3)
O4 C45 C46 114.4(2)
C44 C45 C46 117.9(2)
F3 C46 F2 112.4(9)
F2A C46 F1A 104.5(8)
F3 C46 F1 100.9(7)
F2 C46 F1 105.5(6)
F2A C46 F3A 118.2(13)
F1A C46 F3A 97.9(11)
F2A C46 C45 114.4(10)
F3 C46 C45 112.4(8)
F2 C46 C45 116.1(6)
F1A C46 C45 107.0(8)
F1 C46 C45 107.9(5)
F3A C46 C45 112.4(13)
F8A C47 F9A 105.9(10)
F8 C47 F9 107.3(7)
F8A C47 F7A 110.1(12)
F9A C47 F7A 107.0(9)
F8 C47 F7 106.6(6)
F9 C47 F7 107.5(6)
F8A C47 C48 115.7(10)
F8 C47 C48 114.2(6)
F9A C47 C48 110.6(10)
F9 C47 C48 111.6(6)
F7A C47 C48 107.3(10)
F7 C47 C48 109.4(6)
O8 C48 C49 128.8(3)
O8 C48 C47 114.4(2)
C49 C48 C47 116.7(3)
C50 C49 C48 122.4(2)
C50 C49 H49A 118.8
C48 C49 H49A 118.8
O7 C50 C49 128.5(2)
O7 C50 C51 113.6(2)
C49 C50 C51 118.0(2)
F12A C51 F10A 112.7(9)
F12 C51 F10 107.7(5)
F12 C51 F11 109.0(5)
F10 C51 F11 104.1(5)
F12A C51 F11A 105.3(8)
F10A C51 F11A 102.8(7)
F12A C51 C50 110.2(9)
F12 C51 C50 110.6(5)
F10A C51 C50 114.7(6)
F10 C51 C50 111.6(5)
F11 C51 C50 113.4(4)
F11A C51 C50 110.5(7)

loop_
_geom_bond_atom_site_label_1
_geom_bond_atom_site_label_2
_geom_bond_distance
Dy01 O10 2.3235(18)
Dy01 O11 2.3438(17)
Dy01 O13 2.3606(17)
Dy01 O14 2.3704(18)
Dy01 O9 2.3743(18)
Dy01 O12 2.4132(19)
Dy01 O1 2.4155(17)
Dy01 N5 2.5601(19)
Dy01 N3 2.6879(19)
Dy02 O4 2.3340(17)
Dy02 O3 2.3367(17)
Dy02 O8 2.3467(18)
Dy02 O5 2.3669(17)
Dy02 O7 2.3692(16)
Dy02 O2 2.4252(17)
Dy02 O6 2.4263(19)
Dy02 N6 2.596(2)
Dy02 N4 2.7102(19)
O1 N1 1.280(3)
O2 N2 1.282(3)
O3 C43 1.253(3)
O4 C45 1.251(3)
O5 C38 1.259(3)
O6 C40 1.246(3)
O7 C50 1.250(3)
O8 C48 1.242(3)
O9 C23 1.245(3)
O10 C25 1.247(4)
O11 C28 1.246(3)
O12 C30 1.237(3)
O13 C33 1.253(3)
O14 C35 1.249(3)
N1 C15 1.345(3)
N1 C16 1.506(3)
N2 C15 1.347(3)
N2 C17 1.507(3)
N3 C1 1.333(3)
N3 C2 1.352(3)
N4 C1 1.343(3)
N4 C4 1.352(3)
N5 C10 1.345(3)
N5 C14 1.346(3)
N6 C9 1.338(3)
N6 C5 1.349(3)
C1 C15 1.474(3)
C2 C3 1.378(3)
C2 C10 1.481(3)
C3 C4 1.387(3)
C3 H3A 0.9300
C4 C5 1.478(3)
C5 C6 1.391(3)
C6 C7 1.386(4)
C6 H6A 0.9300
C7 C8 1.379(4)
C7 H7A 0.9300
C8 C9 1.389(4)
C8 H8A 0.9300
C9 H9A 0.9300
C10 C11 1.382(3)
C11 C12 1.391(4)
C11 H11A 0.9300
C12 C13 1.374(4)
C12 H12A 0.9300
C13 C14 1.388(4)
C13 H13A 0.9300
C14 H14A 0.9300
C16 C21 1.515(4)
C16 C20 1.523(4)
C16 C17 1.559(4)
C17 C18 1.520(3)
C17 C19 1.530(4)
C18 H18A 0.9600
C18 H18B 0.9600
C18 H18C 0.9600
C19 H19A 0.9600
C19 H19B 0.9600
C19 H19C 0.9600
C20 H20A 0.9600
C20 H20B 0.9600
C20 H20C 0.9600
C21 H21A 0.9600
C21 H21B 0.9600
C21 H21C 0.9600
C22 F24A 1.171(14)
C22 F24 1.265(11)
C22 F22 1.314(7)
C22 F22A 1.395(15)
C22 F23A 1.412(10)
C22 F23 1.429(8)
C22 C23 1.521(4)
C23 C24 1.393(4)
C24 C25 1.377(4)
C24 H24A 0.9300
C25 C26 1.529(4)
C26 F20 1.248(8)
C26 F20A 1.266(9)
C26 F21A 1.316(11)
C26 F21 1.322(7)
C26 F19 1.334(7)
C26 F19A 1.369(8)
C27 F35A 1.228(8)
C27 F35 1.257(6)
C27 F36 1.308(5)
C27 F34A 1.328(8)
C27 F34 1.360(5)
C27 F36A 1.367(9)
C27 C28 1.533(4)
C28 C29 1.387(4)
C29 C30 1.401(4)
C29 H29A 0.9300
C30 C31 1.540(4)
C31 F33A 1.187(9)
C31 F33 1.256(5)
C31 F31 1.324(5)
C31 F31A 1.329(8)
C31 F32 1.343(5)
C31 F32A 1.385(9)
C32 F28 1.325(3)
C32 F30 1.331(3)
C32 F29 1.338(3)
C32 C33 1.532(3)
C33 C34 1.397(4)
C34 C35 1.390(4)
C34 H34A 0.9300
C35 C36 1.539(4)
C36 F25A 1.274(15)
C36 F25 1.298(13)
C36 F27 1.323(9)
C36 F26A 1.348(14)
C36 F26 1.364(9)
C36 F27A 1.380(18)
C37 F18A 1.30(2)
C37 F17 1.325(13)
C37 F18 1.352(12)
C37 F17A 1.32(2)
C37 F16A 1.36(2)
C37 F16 1.348(11)
C37 C38 1.534(4)
C38 C39 1.384(4)
C39 C40 1.398(4)
C39 H39A 0.9300
C40 C41 1.543(4)
C41 F15 1.284(7)
C41 F15A 1.290(12)
C41 F13 1.310(8)
C41 F13A 1.312(10)
C41 F14 1.346(6)
C41 F14A 1.379(11)
C42 F5A 1.259(15)
C42 F6 1.303(9)
C42 F4A 1.348(15)
C42 F6A 1.330(16)
C42 F5 1.346(9)
C42 F4 1.377(7)
C42 C43 1.530(4)
C43 C44 1.389(4)
C44 C45 1.390(4)
C44 H44A 0.9300
C45 C46 1.536(4)
C46 F2A 1.224(14)
C46 F3 1.302(12)
C46 F2 1.283(9)
C46 F1A 1.432(12)
C46 F1 1.386(8)
C46 F3A 1.32(2)
C47 F8A 1.281(13)
C47 F8 1.306(9)
C47 F9A 1.317(15)
C47 F9 1.350(8)
C47 F7A 1.346(15)
C47 F7 1.348(9)
C47 C48 1.536(4)
C48 C49 1.398(4)
C49 C50 1.393(4)
C49 H49A 0.9300
C50 C51 1.533(3)
C51 F12A 1.261(12)
C51 F12 1.292(7)
C51 F10A 1.301(9)
C51 F10 1.338(7)
C51 F11 1.337(6)
C51 F11A 1.360(11)
